data_4329313
loop_
_publ_author_name
'C. Gabriel'
'E. Kioseoglou'
'J. Venetis'
'V. Psycharis'
'C. P. Raptopoulou'
'A. Terzis'
'G. Voyiatzis'
'M. Bertmer'
'C. Mateescu'
'A. Salifoglou'

_publ_section_title
;
 pH-Specific Structural Speciation of the Ternary V(V)-Peroxido-Betaine
 System: A Chemical Reactivity-Structure Correlation
;
_journal_name_full 'Inorganic Chemistry'
_journal_page_first 6056
_journal_page_last 6069
_journal_paper_doi 10.1021/ic2025878
_journal_volume 51
_journal_year 2012
_chemical_formula_sum 'C5 H20.5 N3 O12.75 V2'
_chemical_formula_weight 428.62
_chemical_name_systematic
;
 ?
;
_space_group_IT_number 14
_symmetry_cell_setting monoclinic
_symmetry_space_group_name_Hall '-P 2yn'
_symmetry_space_group_name_H-M 'P 1 21/n 1'
_atom_sites_solution_hydrogens geom
_atom_sites_solution_primary direct
_atom_sites_solution_secondary difmap
_audit_creation_method SHELXL-97
_cell_angle_alpha 90.00
_cell_angle_beta 94.9080(10)
_cell_angle_gamma 90.00
_cell_formula_units_Z 8
_cell_length_a 12.0809(2)
_cell_length_b 14.8646(2)
_cell_length_c 17.5309(2)
_cell_measurement_reflns_used 14786
_cell_measurement_temperature 160(2)
_cell_measurement_theta_max 71.85
_cell_measurement_theta_min 6.70
_cell_volume 3136.62(8)
_computing_cell_refinement 'CrystalClear, Rigaku MSC, 2005'
_computing_data_collection 'CrystalClear, Rigaku MSC, 2005'
_computing_data_reduction 'CrystalClear, Rigaku MSC, 2005'
_computing_structure_refinement 'SHELXL-97 (Sheldrick, 1997)'
_computing_structure_solution 'SHELXS-97 (Sheldrick, 1997)'
_diffrn_ambient_temperature 160(2)
_diffrn_measured_fraction_theta_full 0.972
_diffrn_measured_fraction_theta_max 0.972
_diffrn_measurement_device_type 'Rigaku R-AXIS SPIDER IPDS'
_diffrn_measurement_method '\q scans'
_diffrn_radiation_monochromator graphite
_diffrn_radiation_source 'fine-focus sealed tube'
_diffrn_radiation_type CuK\a
_diffrn_radiation_wavelength 1.54178
_diffrn_reflns_av_R_equivalents 0.0632
_diffrn_reflns_av_sigmaI/netI 0.0733
_diffrn_reflns_limit_h_max 11
_diffrn_reflns_limit_h_min -14
_diffrn_reflns_limit_k_max 17
_diffrn_reflns_limit_k_min -16
_diffrn_reflns_limit_l_max 20
_diffrn_reflns_limit_l_min -18
_diffrn_reflns_number 17763
_diffrn_reflns_theta_full 64.98
_diffrn_reflns_theta_max 64.98
_diffrn_reflns_theta_min 6.70
_exptl_absorpt_coefficient_mu 10.676
_exptl_absorpt_correction_T_max 1.000
_exptl_absorpt_correction_T_min 0.462
_exptl_absorpt_correction_type empirical
_exptl_absorpt_process_details 'CrystalClear, Rigaku MSC, 2005'
_exptl_crystal_colour yellow
_exptl_crystal_density_diffrn 1.815
_exptl_crystal_description parallelepiped
_exptl_crystal_F_000 1756
_exptl_crystal_size_max 0.30
_exptl_crystal_size_mid 0.12
_exptl_crystal_size_min 0.12
_refine_diff_density_max 0.818
_refine_diff_density_min -0.696
_refine_diff_density_rms 0.104
_refine_ls_extinction_method none
_refine_ls_goodness_of_fit_ref 1.044
_refine_ls_hydrogen_treatment mixed
_refine_ls_matrix_type full
_refine_ls_number_parameters 470
_refine_ls_number_reflns 5181
_refine_ls_number_restraints 0
_refine_ls_restrained_S_all 1.044
_refine_ls_R_factor_all 0.0609
_refine_ls_R_factor_gt 0.0487
_refine_ls_shift/su_max 0.000
_refine_ls_shift/su_mean 0.000
_refine_ls_structure_factor_coef Fsqd
_refine_ls_weighting_details 'calc w=1/[\s^2^(Fo^2^)+(0.0701P)^2^+0.0000P] where P=(Fo^2^+2Fc^2^)/3'
_refine_ls_weighting_scheme calc
_refine_ls_wR_factor_gt 0.1217
_refine_ls_wR_factor_ref 0.1324
_reflns_number_gt 4108
_reflns_number_total 5181
_reflns_threshold_expression >2sigma(I)
_cod_data_source_file ic2025878_si_002.cif
_cod_data_source_block salv4
_cod_original_formula_sum 'C5 H20.50 N3 O12.75 V2'
_cod_database_code 4329313

loop_
_symmetry_equiv_pos_as_xyz
'x, y, z'
'-x+1/2, y+1/2, -z+1/2'
'-x, -y, -z'
'x-1/2, -y-1/2, z-1/2'

loop_
_atom_site_label
_atom_site_type_symbol
_atom_site_fract_x
_atom_site_fract_y
_atom_site_fract_z
_atom_site_U_iso_or_equiv
_atom_site_adp_type
_atom_site_occupancy
_atom_site_symmetry_multiplicity
_atom_site_calc_flag
_atom_site_refinement_flags
V1 V 0.28024(6) 0.64702(4) 0.20281(4) 0.0217(2) Uani 1 1 d .
V2 V 0.21616(5) 0.51284(4) 0.07595(3) 0.01447(18) Uani 1 1 d .
V3 V 0.68868(5) 0.32790(4) 0.31474(3) 0.01789(19) Uani 1 1 d .
V4 V 0.77957(5) 0.48382(4) 0.41788(3) 0.01655(19) Uani 1 1 d .
O1 O 0.3500(2) 0.73772(17) 0.20336(16) 0.0433(8) Uani 1 1 d .
O2 O 0.1192(2) 0.49750(16) 0.01024(14) 0.0268(7) Uani 1 1 d .
O3 O 0.3749(2) 0.55619(16) 0.16992(14) 0.0260(6) Uani 1 1 d .
O4 O 0.3695(2) 0.55975(16) 0.25324(14) 0.0357(7) Uani 1 1 d .
O5 O 0.1977(3) 0.65688(18) 0.28797(15) 0.0429(8) Uani 1 1 d .
O6 O 0.1331(2) 0.68061(16) 0.21606(16) 0.0352(7) Uani 1 1 d .
O7 O 0.2160(2) 0.64136(15) 0.09209(13) 0.0207(6) Uani 1 1 d .
O8 O 0.2963(2) 0.61097(17) 0.04026(14) 0.0310(7) Uani 1 1 d .
O9 O 0.1510(2) 0.50577(14) 0.16857(13) 0.0208(6) Uani 1 1 d .
O10 O 0.2021(2) 0.42086(14) 0.14905(13) 0.0212(6) Uani 1 1 d .
O11 O 0.3321(2) 0.43008(17) 0.04052(14) 0.0292(7) Uani 1 1 d .
O12 O 0.3135(2) 0.44646(17) -0.08769(14) 0.0271(7) Uani 1 1 d .
O21 O 0.6154(2) 0.24183(17) 0.33410(15) 0.0352(7) Uani 1 1 d .
O22 O 0.8887(2) 0.50582(16) 0.47126(15) 0.0302(7) Uani 1 1 d .
O23 O 0.7550(2) 0.29925(17) 0.22615(14) 0.0316(7) Uani 1 1 d .
O24 O 0.8300(2) 0.28414(16) 0.29529(13) 0.0248(6) Uani 1 1 d .
O25 O 0.5958(2) 0.41002(16) 0.25895(13) 0.0260(7) Uani 1 1 d .
O26 O 0.6054(2) 0.42836(16) 0.34159(13) 0.0243(6) Uani 1 1 d .
O27 O 0.77440(19) 0.35345(15) 0.41708(13) 0.0193(6) Uani 1 1 d .
O28 O 0.7061(2) 0.39595(16) 0.47215(13) 0.0251(6) Uani 1 1 d .
O29 O 0.8271(2) 0.47695(16) 0.31940(14) 0.0278(7) Uani 1 1 d .
O30 O 0.7804(2) 0.56500(16) 0.33520(14) 0.0350(8) Uani 1 1 d .
O31 O 0.6734(2) 0.57574(16) 0.45431(13) 0.0247(6) Uani 1 1 d .
O32 O 0.6983(2) 0.57098(17) 0.58240(13) 0.0297(7) Uani 1 1 d .
N1 N 0.4854(3) 0.28809(18) 0.03454(16) 0.0178(7) Uani 1 1 d .
N2 N 0.5226(2) 0.72113(18) 0.45676(15) 0.0150(7) Uani 1 1 d .
C1 C 0.3537(3) 0.4111(2) -0.0277(2) 0.0203(9) Uani 1 1 d .
C2 C 0.4380(3) 0.3360(2) -0.03621(19) 0.0182(8) Uani 1 1 d .
H2A H 0.4024 0.2904 -0.0714 0.024 Uiso 1 1 calc R
H2B H 0.5008 0.3618 -0.0617 0.024 Uiso 1 1 calc R
C3 C 0.3946(3) 0.2431(3) 0.0762(2) 0.0344(11) Uani 1 1 d .
H3A H 0.3512 0.2029 0.0408 0.048 Uiso 1 1 calc R
H3B H 0.3458 0.2892 0.0950 0.048 Uiso 1 1 calc R
H3C H 0.4286 0.2082 0.1195 0.048 Uiso 1 1 calc R
C4 C 0.5602(3) 0.2164(2) 0.0091(2) 0.0325(11) Uani 1 1 d .
H4A H 0.5179 0.1761 -0.0269 0.045 Uiso 1 1 calc R
H4B H 0.5908 0.1818 0.0536 0.045 Uiso 1 1 calc R
H4C H 0.6210 0.2439 -0.0162 0.045 Uiso 1 1 calc R
C5 C 0.5509(3) 0.3498(2) 0.08972(19) 0.0208(9) Uani 1 1 d .
H5A H 0.5793 0.3156 0.1350 0.029 Uiso 1 1 calc R
H5B H 0.5027 0.3983 0.1051 0.029 Uiso 1 1 calc R
H5C H 0.6133 0.3754 0.0649 0.029 Uiso 1 1 calc R
C11 C 0.6546(3) 0.5998(2) 0.5217(2) 0.0167(8) Uani 1 1 d .
C12 C 0.5674(3) 0.6730(2) 0.52842(18) 0.0151(8) Uani 1 1 d .
H12A H 0.5037 0.6455 0.5517 0.020 Uiso 1 1 calc R
H12B H 0.5996 0.7188 0.5648 0.020 Uiso 1 1 calc R
C13 C 0.4571(3) 0.6602(2) 0.4012(2) 0.0207(9) Uani 1 1 d .
H13A H 0.4297 0.6947 0.3558 0.029 Uiso 1 1 calc R
H13B H 0.3939 0.6351 0.4256 0.029 Uiso 1 1 calc R
H13C H 0.5048 0.6112 0.3860 0.029 Uiso 1 1 calc R
C14 C 0.6152(3) 0.7654(2) 0.4173(2) 0.0250(9) Uani 1 1 d .
H14A H 0.6580 0.8049 0.4536 0.035 Uiso 1 1 calc R
H14B H 0.5833 0.8009 0.3738 0.035 Uiso 1 1 calc R
H14C H 0.6642 0.7190 0.3991 0.035 Uiso 1 1 calc R
C15 C 0.4470(3) 0.7939(2) 0.4804(2) 0.0281(10) Uani 1 1 d .
H15A H 0.4882 0.8341 0.5169 0.039 Uiso 1 1 calc R
H15B H 0.3847 0.7669 0.5046 0.039 Uiso 1 1 calc R
H15C H 0.4185 0.8283 0.4352 0.039 Uiso 1 1 calc R
N3 N 0.3669(3) 0.3699(2) 0.2683(2) 0.0203(8) Uani 1 1 d .
H3NA H 0.426(3) 0.391(3) 0.267(2) 0.026 Uiso 1 1 d .
H3NB H 0.315(4) 0.397(3) 0.225(3) 0.054(14) Uiso 1 1 d .
H3NC H 0.362(4) 0.317(3) 0.269(3) 0.073(19) Uiso 1 1 d .
H3ND H 0.349(3) 0.394(2) 0.305(2) 0.021(12) Uiso 1 1 d .
N4 N 0.3954(4) 0.3967(3) -0.2292(2) 0.0254(9) Uani 1 1 d .
H4NA H 0.446(4) 0.417(3) -0.226(3) 0.038(19) Uiso 1 1 d .
H4NB H 0.350(3) 0.419(2) -0.271(2) 0.032(12) Uiso 1 1 d .
H4NC H 0.383(3) 0.343(3) -0.225(2) 0.022(12) Uiso 1 1 d .
H4ND H 0.379(3) 0.421(2) -0.191(2) 0.014(11) Uiso 1 1 d .
N5 N 0.4008(4) 0.0069(3) 0.1433(3) 0.0321(10) Uani 1 1 d .
H5NA H 0.430(3) -0.045(3) 0.184(2) 0.036(11) Uiso 1 1 d .
H5NB H 0.334(4) -0.023(3) 0.103(3) 0.091(18) Uiso 1 1 d .
H5NC H 0.441(4) 0.016(3) 0.105(2) 0.065(18) Uiso 1 1 d .
H5ND H 0.380(3) 0.044(2) 0.165(2) 0.020(13) Uiso 1 1 d .
N6 N 0.9136(3) 0.5375(3) 0.16440(19) 0.0488(11) Uani 1 1 d .
H6NA H 0.9669 0.5112 0.1569 0.068 Uiso 1 1 d .
H6NB H 0.8947 0.5110 0.1922 0.065 Uiso 1 1 d .
H6NC H 0.8823 0.5204 0.1021 0.070 Uiso 1 1 d .
O1W O 1.0079(3) 0.37926(19) 0.25361(16) 0.0311(8) Uani 1 1 d .
H1WA H 0.929(4) 0.351(3) 0.270(2) 0.067(15) Uiso 1 1 d .
H1WB H 1.053(4) 0.340(3) 0.253(3) 0.07(2) Uiso 1 1 d .
O2W O 0.5539(6) 0.1447(4) 0.2054(5) 0.081(3) Uani 0.50 1 d P

loop_
_atom_site_aniso_label
_atom_site_aniso_U_11
_atom_site_aniso_U_22
_atom_site_aniso_U_33
_atom_site_aniso_U_23
_atom_site_aniso_U_13
_atom_site_aniso_U_12
V1 0.0291(5) 0.0140(3) 0.0209(4) -0.0042(3) -0.0045(3) 0.0026(3)
V2 0.0150(4) 0.0171(3) 0.0113(4) -0.0005(2) 0.0009(3) 0.0018(3)
V3 0.0213(4) 0.0162(3) 0.0161(4) -0.0026(3) 0.0011(3) -0.0007(3)
V4 0.0185(4) 0.0166(4) 0.0141(4) -0.0027(3) -0.0008(3) 0.0065(3)
O1 0.047(2) 0.0215(15) 0.057(2) -0.0047(14) -0.0161(16) -0.0093(14)
O2 0.0295(17) 0.0283(15) 0.0209(15) -0.0007(11) -0.0077(13) 0.0049(13)
O3 0.0239(16) 0.0234(14) 0.0293(16) -0.0082(12) -0.0054(12) 0.0014(12)
O4 0.049(2) 0.0267(15) 0.0283(16) -0.0059(12) -0.0146(14) 0.0085(14)
O5 0.071(2) 0.0354(17) 0.0221(16) -0.0077(13) 0.0049(16) 0.0121(16)
O6 0.042(2) 0.0260(15) 0.0379(18) -0.0097(13) 0.0037(15) 0.0120(14)
O7 0.0236(16) 0.0184(13) 0.0204(14) 0.0024(10) 0.0034(12) -0.0016(11)
O8 0.0364(18) 0.0382(16) 0.0205(15) 0.0009(12) 0.0146(13) -0.0096(14)
O9 0.0251(16) 0.0146(13) 0.0237(15) 0.0024(10) 0.0082(12) 0.0062(11)
O10 0.0305(16) 0.0119(12) 0.0221(14) -0.0017(10) 0.0072(12) 0.0037(11)
O11 0.0268(17) 0.0431(17) 0.0177(14) -0.0121(12) 0.0017(12) 0.0141(14)
O12 0.0332(17) 0.0329(15) 0.0158(14) -0.0006(12) 0.0052(13) 0.0096(14)
O21 0.0379(19) 0.0297(16) 0.0371(17) 0.0017(13) -0.0019(14) -0.0159(14)
O22 0.0297(18) 0.0249(15) 0.0339(17) -0.0044(12) -0.0086(14) 0.0045(13)
O23 0.0383(18) 0.0389(17) 0.0176(15) -0.0084(13) 0.0016(13) 0.0099(14)
O24 0.0273(16) 0.0237(14) 0.0234(15) -0.0030(11) 0.0022(12) 0.0057(12)
O25 0.0328(18) 0.0273(15) 0.0166(14) -0.0051(11) -0.0057(12) 0.0055(13)
O26 0.0250(16) 0.0336(15) 0.0138(13) -0.0072(11) -0.0005(12) 0.0060(13)
O27 0.0208(16) 0.0203(14) 0.0169(14) -0.0026(10) 0.0026(12) 0.0067(11)
O28 0.0318(17) 0.0316(15) 0.0124(13) -0.0011(11) 0.0052(12) 0.0050(13)
O29 0.0363(18) 0.0225(14) 0.0258(15) -0.0002(12) 0.0097(13) 0.0122(13)
O30 0.059(2) 0.0212(15) 0.0267(16) 0.0031(12) 0.0145(15) 0.0198(14)
O31 0.0318(17) 0.0292(15) 0.0128(13) -0.0083(11) -0.0005(12) 0.0158(13)
O32 0.0385(18) 0.0356(16) 0.0143(14) -0.0005(12) -0.0020(13) 0.0197(14)
N1 0.0248(19) 0.0144(15) 0.0150(16) 0.0003(13) 0.0060(14) -0.0018(14)
N2 0.0204(18) 0.0144(15) 0.0100(15) 0.0019(12) 0.0005(13) 0.0037(13)
C1 0.019(2) 0.022(2) 0.020(2) -0.0080(16) 0.0011(17) -0.0015(17)
C2 0.024(2) 0.0198(19) 0.0109(19) -0.0054(15) 0.0026(17) 0.0026(17)
C3 0.043(3) 0.030(2) 0.032(3) 0.0000(19) 0.016(2) -0.018(2)
C4 0.046(3) 0.018(2) 0.034(3) -0.0006(18) 0.011(2) 0.010(2)
C5 0.023(2) 0.026(2) 0.013(2) -0.0032(16) -0.0009(17) -0.0048(17)
C11 0.021(2) 0.0146(18) 0.015(2) -0.0020(15) -0.0003(17) 0.0036(16)
C12 0.024(2) 0.0167(18) 0.0042(17) 0.0015(14) -0.0010(16) 0.0031(16)
C13 0.017(2) 0.027(2) 0.017(2) -0.0053(16) -0.0041(17) -0.0033(17)
C14 0.030(2) 0.025(2) 0.021(2) 0.0070(17) 0.0069(18) -0.0043(19)
C15 0.035(3) 0.023(2) 0.027(2) 0.0020(17) 0.002(2) 0.0185(19)
N3 0.027(2) 0.0171(18) 0.0174(19) -0.0021(16) 0.0042(17) 0.0000(17)
N4 0.034(3) 0.019(2) 0.024(2) 0.0035(17) 0.009(2) 0.003(2)
N5 0.037(3) 0.030(2) 0.029(3) -0.0029(19) -0.002(2) -0.005(2)
N6 0.032(2) 0.080(3) 0.035(2) 0.024(2) 0.0039(18) 0.012(2)
O1W 0.0248(19) 0.0256(16) 0.045(2) 0.0023(14) 0.0127(16) 0.0014(14)
O2W 0.049(5) 0.059(5) 0.135(7) -0.055(5) 0.012(5) -0.005(4)

loop_
_atom_type_symbol
_atom_type_description
_atom_type_scat_dispersion_real
_atom_type_scat_dispersion_imag
_atom_type_scat_source
C C 0.0181 0.0091 'International Tables Vol C Tables 4.2.6.8 and 6.1.1.4'
H H 0.0000 0.0000 'International Tables Vol C Tables 4.2.6.8 and 6.1.1.4'
N N 0.0311 0.0180 'International Tables Vol C Tables 4.2.6.8 and 6.1.1.4'
O O 0.0492 0.0322 'International Tables Vol C Tables 4.2.6.8 and 6.1.1.4'
V V 0.0687 2.1097 'International Tables Vol C Tables 4.2.6.8 and 6.1.1.4'

loop_
_geom_angle_atom_site_label_1
_geom_angle_atom_site_label_2
_geom_angle_atom_site_label_3
_geom_angle
O1 V1 O4 107.64(13)
O1 V1 O5 104.33(13)
O4 V1 O5 90.13(12)
O1 V1 O6 106.29(13)
O4 V1 O6 129.93(12)
O5 V1 O6 46.07(11)
O1 V1 O3 105.87(13)
O4 V1 O3 46.08(10)
O5 V1 O3 132.60(11)
O6 V1 O3 146.11(11)
O1 V1 O7 101.55(12)
O4 V1 O7 125.73(10)
O5 V1 O7 125.45(12)
O6 V1 O7 80.84(11)
O3 V1 O7 82.56(10)
O1 V1 V2 131.53(11)
O4 V1 V2 89.49(8)
O5 V1 V2 121.05(9)
O6 V1 V2 94.61(8)
O3 V1 V2 55.30(7)
O7 V1 V2 38.74(6)
O2 V2 O9 106.46(12)
O2 V2 O8 103.78(12)
O9 V2 O8 126.75(11)
O2 V2 O10 106.51(12)
O9 V2 O10 45.65(8)
O8 V2 O10 149.54(12)
O2 V2 O7 103.79(11)
O9 V2 O7 85.55(10)
O8 V2 O7 44.84(10)
O10 V2 O7 127.91(10)
O2 V2 O11 100.31(11)
O9 V2 O11 126.39(10)
O8 V2 O11 88.84(11)
O10 V2 O11 82.65(10)
O7 V2 O11 131.52(11)
O2 V2 V1 138.72(9)
O9 V2 V1 60.01(7)
O8 V2 V1 68.24(8)
O10 V2 V1 90.61(7)
O7 V2 V1 41.12(7)
O11 V2 V1 119.30(8)
O21 V3 O23 106.19(13)
O21 V3 O25 108.18(13)
O23 V3 O25 89.71(11)
O21 V3 O26 105.22(13)
O23 V3 O26 131.99(11)
O25 V3 O26 46.01(9)
O21 V3 O24 106.69(12)
O23 V3 O24 46.15(10)
O25 V3 O24 129.85(11)
O26 V3 O24 146.16(11)
O21 V3 O27 102.17(11)
O23 V3 O27 123.93(11)
O25 V3 O27 125.21(10)
O26 V3 O27 82.75(10)
O24 V3 O27 79.81(10)
O21 V3 V4 130.47(10)
O23 V3 V4 120.35(9)
O25 V3 V4 89.07(7)
O26 V3 V4 55.13(8)
O24 V3 V4 94.76(8)
O27 V3 V4 37.97(7)
O22 V4 O29 104.54(13)
O22 V4 O28 104.43(12)
O29 V4 O28 128.66(11)
O22 V4 O30 105.24(13)
O29 V4 O30 45.79(9)
O28 V4 O30 149.98(13)
O22 V4 O27 103.61(11)
O29 V4 O27 87.19(10)
O28 V4 O27 45.08(9)
O30 V4 O27 129.50(10)
O22 V4 O31 101.12(12)
O29 V4 O31 125.75(10)
O28 V4 O31 88.26(11)
O30 V4 O31 81.68(10)
O27 V4 O31 131.22(11)
O22 V4 V3 137.58(9)
O29 V4 V3 62.57(8)
O28 V4 V3 67.37(7)
O30 V4 V3 93.17(8)
O27 V4 V3 40.08(7)
O31 V4 V3 119.41(8)
O4 O3 V1 65.89(13)
O3 O4 V1 68.02(13)
O6 O5 V1 67.27(15)
O5 O6 V1 66.66(16)
O8 O7 V2 65.96(13)
O8 O7 V1 112.87(18)
V2 O7 V1 100.14(10)
O7 O8 V2 69.19(13)
O10 O9 V2 68.07(13)
O9 O10 V2 66.28(12)
C1 O11 V2 129.1(2)
O24 O23 V3 67.92(13)
O23 O24 V3 65.93(14)
O26 O25 V3 67.25(13)
O25 O26 V3 66.74(13)
O28 O27 V4 65.42(13)
O28 O27 V3 112.93(17)
V4 O27 V3 101.95(10)
O27 O28 V4 69.50(13)
O30 O29 V4 67.77(14)
O29 O30 V4 66.43(13)
C11 O31 V4 130.8(2)
C4 N1 C2 106.9(3)
C4 N1 C5 109.2(3)
C2 N1 C5 112.6(3)
C4 N1 C3 108.0(3)
C2 N1 C3 111.5(3)
C5 N1 C3 108.6(3)
C15 N2 C13 108.3(3)
C15 N2 C12 107.2(3)
C13 N2 C12 112.7(3)
C15 N2 C14 107.8(3)
C13 N2 C14 109.5(3)
C12 N2 C14 111.1(3)
O12 C1 O11 127.3(3)
O12 C1 C2 116.4(3)
O11 C1 C2 116.4(3)
N1 C2 C1 118.5(3)
N1 C2 H2A 107.7
C1 C2 H2A 107.7
N1 C2 H2B 107.7
C1 C2 H2B 107.7
H2A C2 H2B 107.1
N1 C3 H3A 109.5
N1 C3 H3B 109.5
H3A C3 H3B 109.5
N1 C3 H3C 109.5
H3A C3 H3C 109.5
H3B C3 H3C 109.5
N1 C4 H4A 109.5
N1 C4 H4B 109.5
H4A C4 H4B 109.5
N1 C4 H4C 109.5
H4A C4 H4C 109.5
H4B C4 H4C 109.5
N1 C5 H5A 109.5
N1 C5 H5B 109.5
H5A C5 H5B 109.5
N1 C5 H5C 109.5
H5A C5 H5C 109.5
H5B C5 H5C 109.5
O32 C11 O31 127.6(3)
O32 C11 C12 115.6(3)
O31 C11 C12 116.8(3)
N2 C12 C11 118.4(3)
N2 C12 H12A 107.7
C11 C12 H12A 107.7
N2 C12 H12B 107.7
C11 C12 H12B 107.7
H12A C12 H12B 107.1
N2 C13 H13A 109.5
N2 C13 H13B 109.5
H13A C13 H13B 109.5
N2 C13 H13C 109.5
H13A C13 H13C 109.5
H13B C13 H13C 109.5
N2 C14 H14A 109.5
N2 C14 H14B 109.5
H14A C14 H14B 109.5
N2 C14 H14C 109.5
H14A C14 H14C 109.5
H14B C14 H14C 109.5
N2 C15 H15A 109.5
N2 C15 H15B 109.5
H15A C15 H15B 109.5
N2 C15 H15C 109.5
H15A C15 H15C 109.5
H15B C15 H15C 109.5
H3NA N3 H3NB 109(4)
H3NA N3 H3NC 119(5)
H3NB N3 H3NC 112(4)
H3NA N3 H3ND 99(4)
H3NB N3 H3ND 103(3)
H3NC N3 H3ND 114(4)
H4NA N4 H4NB 111(4)
H4NA N4 H4NC 127(5)
H4NB N4 H4NC 109(3)
H4NA N4 H4ND 91(4)
H4NB N4 H4ND 109(3)
H4NC N4 H4ND 108(3)
H5NA N5 H5NB 108(3)
H5NA N5 H5NC 116(4)
H5NB N5 H5NC 90(3)
H5NA N5 H5ND 108(4)
H5NB N5 H5ND 112(4)
H5NC N5 H5ND 121(4)
H6NA N6 H6NB 99.5
H6NA N6 H6NC 86.4
H6NB N6 H6NC 116.6
H1WA O1W H1WB 109(4)

loop_
_geom_bond_atom_site_label_1
_geom_bond_atom_site_label_2
_geom_bond_distance
V1 O1 1.590(3)
V1 O4 1.861(3)
V1 O5 1.871(3)
V1 O6 1.879(3)
V1 O3 1.891(2)
V1 O7 2.030(2)
V1 V2 3.0380(8)
V2 O2 1.588(2)
V2 O9 1.867(2)
V2 O8 1.887(3)
V2 O10 1.891(2)
V2 O7 1.931(2)
V2 O11 2.002(2)
V3 O21 1.609(2)
V3 O23 1.857(2)
V3 O25 1.876(2)
V3 O26 1.883(2)
V3 O24 1.885(3)
V3 O27 2.029(2)
V3 V4 3.0832(8)
V4 O22 1.584(3)
V4 O29 1.868(2)
V4 O28 1.882(3)
V4 O30 1.887(2)
V4 O27 1.939(2)
V4 O31 2.015(2)
O3 O4 1.469(3)
O5 O6 1.467(3)
O7 O8 1.457(3)
O9 O10 1.458(3)
O11 C1 1.277(4)
O12 C1 1.237(4)
O23 O24 1.467(3)
O25 O26 1.469(3)
O27 O28 1.466(3)
O29 O30 1.461(3)
O31 C11 1.274(4)
O32 C11 1.224(4)
N1 C4 1.491(4)
N1 C2 1.501(4)
N1 C5 1.507(4)
N1 C3 1.523(4)
N2 C15 1.498(4)
N2 C13 1.505(4)
N2 C12 1.506(4)
N2 C14 1.514(4)
C1 C2 1.527(5)
C2 H2A 0.9900
C2 H2B 0.9900
C3 H3A 0.9800
C3 H3B 0.9800
C3 H3C 0.9800
C4 H4A 0.9800
C4 H4B 0.9800
C4 H4C 0.9800
C5 H5A 0.9800
C5 H5B 0.9800
C5 H5C 0.9800
C11 C12 1.525(4)
C12 H12A 0.9900
C12 H12B 0.9900
C13 H13A 0.9800
C13 H13B 0.9800
C13 H13C 0.9800
C14 H14A 0.9800
C14 H14B 0.9800
C14 H14C 0.9800
C15 H15A 0.9800
C15 H15B 0.9800
C15 H15C 0.9800
N3 H3NA 0.78(4)
N3 H3NB 1.03(5)
N3 H3NC 0.79(5)
N3 H3ND 0.79(4)
N4 H4NA 0.68(4)
N4 H4NB 0.94(4)
N4 H4NC 0.82(4)
N4 H4ND 0.80(3)
N5 H5NA 1.08(4)
N5 H5NB 1.11(5)
N5 H5NC 0.87(4)
N5 H5ND 0.72(3)
N6 H6NA 0.7740
N6 H6NB 0.6815
N6 H6NC 1.1533
O1W H1WA 1.11(5)
O1W H1WB 0.80(4)
